data_4002919
loop_
_publ_author_name
'Wiscons, Ren A.'
'Coropceanu, Veaceslav'
'Matzger, Adam J.'

_publ_section_title
;
 Quaternary Charge-Transfer Solid Solutions: Electronic Tunability through
 Stoichiometry
;
_journal_issue 17
_journal_name_full 'Chemistry of Materials'
_journal_page_first 6598
_journal_paper_doi 10.1021/acs.chemmater.9b00502
_journal_volume 31
_journal_year 2019
_chemical_formula_moiety 'Br2 C8 N2 O2, C8 H20 N'
_chemical_formula_sum 'C16 H20 Br2 N3 O2'
_chemical_formula_weight 446.17
_space_group_crystal_system monoclinic
_space_group_IT_number 14
_space_group_name_Hall '-P 2yn'
_space_group_name_H-M_alt 'P 1 21/n 1'
_symmetry_space_group_name_Hall '-P 2yn'
_symmetry_space_group_name_H-M 'P 1 21/n 1'
_atom_sites_solution_hydrogens geom
_atom_sites_solution_primary dual
_audit_creation_date 2018-12-11
_audit_creation_method
;
Olex2 1.2-ac3
(compiled 2017.01.05 svn.r3372 for Rigaku Oxford Diffraction, GUI svn.r5289)
;
_cell_angle_alpha 90
_cell_angle_beta 98.493(4)
_cell_angle_gamma 90
_cell_formula_units_Z 4
_cell_length_a 7.1881(3)
_cell_length_b 20.1241(10)
_cell_length_c 12.6012(6)
_cell_measurement_reflns_used 4103
_cell_measurement_temperature 300.3(4)
_cell_measurement_theta_max 62.5010
_cell_measurement_theta_min 4.1500
_cell_volume 1802.83(15)
_computing_cell_refinement 'CrysAlisPro 1.171.40.5a (Rigaku OD, 2018)'
_computing_data_collection 'CrysAlisPro 1.171.40.5a (Rigaku OD, 2018)'
_computing_data_reduction 'CrysAlisPro 1.171.40.5a (Rigaku OD, 2018)'
_computing_molecular_graphics 'Olex2 (Dolomanov et al., 2009)'
_computing_publication_material 'Olex2 (Dolomanov et al., 2009)'
_computing_structure_refinement 'ShelXL (Sheldrick, 2015)'
_computing_structure_solution 'ShelXT (Sheldrick, 2015)'
_diffrn_ambient_environment air
_diffrn_ambient_temperature 300.3(4)
_diffrn_detector 'CCD plate'
_diffrn_detector_type HyPix
_diffrn_measured_fraction_theta_full 0.968
_diffrn_measured_fraction_theta_max 0.968
_diffrn_measurement_details
;
List of Runs (angles in degrees, time in seconds):

  # Type    Start    End  Width  t~exp~   \w     \q     \k     \f   Frames
--------------------------------------------------------------------------
  1  \w      1.00  49.00   0.50    4.00    --   -0.31  57.00   0.00   96
  2  \w     14.00  39.00   0.50    4.00    --   -0.31  26.00-117.00   50
  3  \w     87.00 112.00   0.50   40.00    --   79.64  26.00-117.00   50
  4  \w     71.00 154.00   0.50   40.00    --   79.64  19.00-180.00  166
  5  \w     39.00  89.00   0.50   40.00    --   79.64 -57.00 -90.00  100
  6  \w     26.00 102.00   0.50   40.00    --   79.64 -99.00 -90.00  152
  7  \w     11.00  36.00   0.50   40.00    --   79.64 -26.00  79.00   50
  8  \w     13.00  48.00   0.50   40.00    --   79.64 -37.00 -30.00   70
  9  \w    -25.00  30.00   0.50    4.00    --   -0.31 -99.00-150.00  110
 10  \w    -45.00 -20.00   0.50   40.00    --  -80.26  26.00-117.00   50
 11  \w    -67.00  -9.00   0.50   40.00    --  -80.26  37.00 -60.00  116
 12  \w    -67.00  -7.00   0.50   40.00    --  -80.26  19.00  30.00  120
 13  \w    -64.00 -13.00   0.50   40.00    --  -80.26  37.00 150.00  102
 14  \w    -56.00 -31.00   0.50    4.00    --   -0.31 -26.00  79.00   50
 15  \w    -25.00   1.00   0.50    4.00    --   -0.31 -99.00  90.00   52
 16  \w    -93.00 -68.00   0.50   40.00    --  -80.26 -37.00-120.00   50
 17  \w   -138.00-109.00   0.50   40.00    --  -80.26 -37.00-120.00   58
 18  \w   -131.00-106.00   0.50   40.00    --  -80.26 -26.00  79.00   50
;
_diffrn_measurement_device 'four-circle diffractometer'
_diffrn_measurement_device_type 'XtaLAB Synergy, Single source at home/near, HyPix'
_diffrn_measurement_method '\w scans'
_diffrn_orient_matrix_type 'CrysAlisPro convention (1999,Acta A55,543-557)'
_diffrn_orient_matrix_UB_11 0.1836631000
_diffrn_orient_matrix_UB_12 -0.0249819000
_diffrn_orient_matrix_UB_13 0.0665392000
_diffrn_orient_matrix_UB_21 -0.0876913000
_diffrn_orient_matrix_UB_22 0.0084801000
_diffrn_orient_matrix_UB_23 0.1036763000
_diffrn_orient_matrix_UB_31 -0.0741330000
_diffrn_orient_matrix_UB_32 -0.0718494000
_diffrn_orient_matrix_UB_33 -0.0108938000
_diffrn_radiation_monochromator mirror
_diffrn_radiation_probe x-ray
_diffrn_radiation_type CuK\a
_diffrn_radiation_wavelength 1.54184
_diffrn_reflns_av_R_equivalents 0.0458
_diffrn_reflns_av_unetI/netI 0.0509
_diffrn_reflns_Laue_measured_fraction_full 0.968
_diffrn_reflns_Laue_measured_fraction_max 0.968
_diffrn_reflns_limit_h_max 8
_diffrn_reflns_limit_h_min -8
_diffrn_reflns_limit_k_max 18
_diffrn_reflns_limit_k_min -23
_diffrn_reflns_limit_l_max 14
_diffrn_reflns_limit_l_min -14
_diffrn_reflns_number 9253
_diffrn_reflns_point_group_measured_fraction_full 0.968
_diffrn_reflns_point_group_measured_fraction_max 0.968
_diffrn_reflns_theta_full 64.039
_diffrn_reflns_theta_max 64.039
_diffrn_reflns_theta_min 4.172
_diffrn_source 'micro-focus sealed X-ray tube'
_diffrn_source_type 'PhotonJet (Cu) X-ray Source'
_exptl_absorpt_coefficient_mu 5.808
_exptl_absorpt_correction_T_max 1.00000
_exptl_absorpt_correction_T_min 0.58885
_exptl_absorpt_correction_type multi-scan
_exptl_absorpt_process_details
;
CrysAlisPro 1.171.40.5a (Rigaku Oxford Diffraction, 2018)
Empirical absorption correction using spherical harmonics,
 implemented in SCALE3 ABSPACK scaling algorithm.
;
_exptl_crystal_colour red
_exptl_crystal_colour_primary red
_exptl_crystal_density_diffrn 1.644
_exptl_crystal_description plate
_exptl_crystal_F_000 892
_exptl_crystal_recrystallization_method 'acetonitrile evaporation'
_exptl_crystal_size_max 0.055
_exptl_crystal_size_mid 0.038
_exptl_crystal_size_min 0.02
_refine_diff_density_max 0.896
_refine_diff_density_min -0.406
_refine_diff_density_rms 0.070
_refine_ls_extinction_method none
_refine_ls_goodness_of_fit_ref 1.067
_refine_ls_hydrogen_treatment constr
_refine_ls_matrix_type full
_refine_ls_number_parameters 212
_refine_ls_number_reflns 2902
_refine_ls_number_restraints 0
_refine_ls_restrained_S_all 1.067
_refine_ls_R_factor_all 0.0597
_refine_ls_R_factor_gt 0.0434
_refine_ls_shift/su_max 0.000
_refine_ls_shift/su_mean 0.000
_refine_ls_structure_factor_coef Fsqd
_refine_ls_weighting_details 'w=1/[\s^2^(Fo^2^)+(0.0474P)^2^+1.0164P] where P=(Fo^2^+2Fc^2^)/3'
_refine_ls_weighting_scheme calc
_refine_ls_wR_factor_gt 0.1062
_refine_ls_wR_factor_ref 0.1119
_reflns_Friedel_coverage 0.000
_reflns_number_gt 2268
_reflns_number_total 2902
_reflns_threshold_expression 'I > 2\s(I)'
_cod_data_source_file cm9b00502_si_009.cif
_cod_data_source_block exp_497
_cod_depositor_comments 'Adding full bibliography for 4002917--4002919.cif.'
_cod_original_cell_volume 1802.81(15)
_cod_database_code 4002919
_shelx_shelxl_version_number 2017/1
_chemical_oxdiff_formula 'C11 H10 N O'
_shelx_space_group_comment
;
The symmetry employed for this shelxl refinement is uniquely defined
by the following loop, which should always be used as a source of
symmetry information in preference to the above space-group names.
They are only intended as comments.
;
_diffrn_oxdiff_ac3_digest_frames
;
01df5993fcf15bcb05194b937826e7be8b014926f8c
;
_reflns_odcompleteness_completeness 99.96
_reflns_odcompleteness_iscentric 1
_reflns_odcompleteness_theta 58.86
_olex2_refinement_description
;
1. Fixed Uiso
 At 1.2 times of:
  All C(H,H) groups
 At 1.5 times of:
  All C(H,H,H) groups
2.a Secondary CH2 refined with riding coordinates:
 C10(H10a,H10b), C16(H16a,H16b), C14(H14a,H14b), C12(H12a,H12b)
2.b Idealised Me refined as rotating group:
 C11(H11a,H11b,H11c), C9(H9a,H9b,H9c), C13(H13a,H13b,H13c), C15(H15a,H15b,H15c)
;
_olex2_exptl_crystal_mounting_method 'MiTeGen Mount in mineral oil'
_olex2_submission_special_instructions 'No special instructions were received'
_oxdiff_exptl_absorpt_empirical_details
;
Empirical correction (ABSPACK) includes:
- Absorption correction using spherical harmonics
- Frame scaling
;
_oxdiff_exptl_absorpt_empirical_full_max 1.755
_oxdiff_exptl_absorpt_empirical_full_min 0.575

loop_
_space_group_symop_operation_xyz
'x, y, z'
'-x+1/2, y+1/2, -z+1/2'
'-x, -y, -z'
'x-1/2, -y-1/2, z-1/2'

loop_
_atom_site_label
_atom_site_type_symbol
_atom_site_fract_x
_atom_site_fract_y
_atom_site_fract_z
_atom_site_U_iso_or_equiv
_atom_site_adp_type
_atom_site_occupancy
_atom_site_site_symmetry_order
_atom_site_calc_flag
_atom_site_refinement_flags_posn
Br1 Br 0.87017(7) 0.59818(3) 0.61933(4) 0.0638(2) Uani 1 1 d .
Br2 Br 0.86032(8) 0.63817(3) 0.35831(5) 0.0756(2) Uani 1 1 d .
O1 O 0.6922(5) 0.46462(16) 0.6373(2) 0.0605(8) Uani 1 1 d .
O2 O 0.7051(5) 0.5240(2) 0.2189(3) 0.0730(10) Uani 1 1 d .
N3 N 0.7382(5) 0.35210(18) 0.9216(3) 0.0493(9) Uani 1 1 d .
N2 N 0.5558(6) 0.3139(2) 0.5103(4) 0.0711(12) Uani 1 1 d .
C6 C 0.6366(6) 0.4319(2) 0.4556(3) 0.0462(10) Uani 1 1 d .
C1 C 0.6986(6) 0.4784(2) 0.5419(4) 0.0479(10) Uani 1 1 d .
C8 C 0.5887(7) 0.3662(3) 0.4866(4) 0.0542(12) Uani 1 1 d .
C4 C 0.7005(6) 0.5109(3) 0.3147(4) 0.0540(12) Uani 1 1 d .
C5 C 0.6365(6) 0.4479(2) 0.3493(3) 0.0501(11) Uani 1 1 d .
C2 C 0.7693(5) 0.5411(2) 0.5066(3) 0.0488(11) Uani 1 1 d .
C3 C 0.7694(6) 0.5568(2) 0.4021(4) 0.0505(11) Uani 1 1 d .
C7 C 0.5750(7) 0.3999(3) 0.2674(4) 0.0653(13) Uani 1 1 d .
N1 N 0.5268(8) 0.3622(3) 0.2017(4) 0.0966(17) Uani 1 1 d .
C10 C 0.7251(7) 0.3429(3) 0.8016(4) 0.0641(13) Uani 1 1 d .
H10A H 0.797668 0.377760 0.773645 0.077 Uiso 1 1 calc R
H10B H 0.594956 0.348559 0.769376 0.077 Uiso 1 1 calc R
C16 C 0.6379(7) 0.2962(3) 0.9712(4) 0.0627(13) Uani 1 1 d .
H16A H 0.706543 0.255242 0.964848 0.075 Uiso 1 1 calc R
H16B H 0.641857 0.305363 1.047025 0.075 Uiso 1 1 calc R
C14 C 0.9427(7) 0.3510(3) 0.9710(4) 0.0634(13) Uani 1 1 d .
H14A H 1.009133 0.384276 0.935391 0.076 Uiso 1 1 calc R
H14B H 0.994752 0.308012 0.956590 0.076 Uiso 1 1 calc R
C12 C 0.6456(8) 0.4177(3) 0.9430(5) 0.0726(15) Uani 1 1 d .
H12A H 0.517825 0.417485 0.905244 0.087 Uiso 1 1 calc R
H12B H 0.638385 0.420604 1.019150 0.087 Uiso 1 1 calc R
C11 C 0.7438(8) 0.4788(3) 0.9103(5) 0.0814(17) Uani 1 1 d .
H11A H 0.733902 0.480231 0.833510 0.122 Uiso 1 1 calc GR
H11B H 0.874067 0.477357 0.941249 0.122 Uiso 1 1 calc GR
H11C H 0.686151 0.517653 0.935221 0.122 Uiso 1 1 calc GR
C9 C 0.7939(10) 0.2764(3) 0.7667(4) 0.0810(16) Uani 1 1 d .
H9A H 0.779955 0.274773 0.689803 0.121 Uiso 1 1 calc GR
H9B H 0.721181 0.241450 0.792301 0.121 Uiso 1 1 calc GR
H9C H 0.924014 0.270825 0.795917 0.121 Uiso 1 1 calc GR
C13 C 0.9816(10) 0.3635(3) 1.0907(5) 0.093(2) Uani 1 1 d .
H13A H 0.933543 0.406347 1.106209 0.139 Uiso 1 1 calc GR
H13B H 1.114817 0.362219 1.114285 0.139 Uiso 1 1 calc GR
H13C H 0.921187 0.329829 1.127433 0.139 Uiso 1 1 calc GR
C15 C 0.4355(8) 0.2856(4) 0.9221(7) 0.108(2) Uani 1 1 d .
H15A H 0.430172 0.272582 0.848361 0.161 Uiso 1 1 calc GR
H15B H 0.366398 0.326109 0.925905 0.161 Uiso 1 1 calc GR
H15C H 0.381205 0.251271 0.960665 0.161 Uiso 1 1 calc GR

loop_
_atom_site_aniso_label
_atom_site_aniso_U_11
_atom_site_aniso_U_22
_atom_site_aniso_U_33
_atom_site_aniso_U_23
_atom_site_aniso_U_13
_atom_site_aniso_U_12
Br1 0.0546(3) 0.0658(4) 0.0666(3) -0.0104(3) -0.0060(2) 0.0019(2)
Br2 0.0746(4) 0.0702(4) 0.0852(4) 0.0147(3) 0.0220(3) -0.0081(3)
O1 0.076(2) 0.059(2) 0.0426(17) 0.0071(15) -0.0037(15) 0.0114(16)
O2 0.075(2) 0.097(3) 0.0472(19) 0.0098(18) 0.0096(16) 0.005(2)
N3 0.045(2) 0.052(2) 0.050(2) 0.0105(17) 0.0051(15) 0.0045(16)
N2 0.071(3) 0.049(3) 0.089(3) -0.002(2) 0.001(2) 0.003(2)
C6 0.039(2) 0.049(3) 0.050(2) 0.000(2) 0.0039(18) 0.0089(19)
C1 0.041(2) 0.047(3) 0.052(3) 0.005(2) -0.0032(18) 0.0110(19)
C8 0.053(3) 0.051(3) 0.056(3) -0.005(2) 0.000(2) 0.011(2)
C4 0.040(2) 0.070(3) 0.050(3) 0.006(2) 0.0016(19) 0.007(2)
C5 0.045(2) 0.060(3) 0.044(2) -0.004(2) 0.0039(18) 0.007(2)
C2 0.036(2) 0.054(3) 0.053(3) 0.001(2) -0.0040(18) 0.0072(19)
C3 0.038(2) 0.054(3) 0.059(3) 0.010(2) 0.0051(19) 0.0065(19)
C7 0.063(3) 0.080(4) 0.056(3) -0.006(3) 0.019(2) 0.001(3)
N1 0.122(4) 0.103(4) 0.069(3) -0.032(3) 0.029(3) -0.020(3)
C10 0.066(3) 0.074(4) 0.050(3) 0.011(2) 0.003(2) -0.003(3)
C16 0.064(3) 0.066(3) 0.060(3) 0.013(2) 0.016(2) -0.003(3)
C14 0.049(3) 0.057(3) 0.082(3) 0.010(3) -0.001(2) 0.002(2)
C12 0.077(4) 0.066(4) 0.075(3) 0.008(3) 0.011(3) 0.024(3)
C11 0.098(4) 0.055(3) 0.083(4) 0.003(3) -0.013(3) 0.004(3)
C9 0.124(5) 0.061(3) 0.060(3) 0.002(3) 0.020(3) -0.005(3)
C13 0.100(5) 0.090(5) 0.075(4) 0.007(3) -0.031(3) -0.002(4)
C15 0.059(4) 0.119(6) 0.145(6) 0.029(5) 0.016(4) -0.018(4)

loop_
_atom_type_symbol
_atom_type_description
_atom_type_scat_dispersion_real
_atom_type_scat_dispersion_imag
_atom_type_scat_source
C C 0.0181 0.0091 'International Tables Vol C Tables 4.2.6.8 and 6.1.1.4'
H H 0.0000 0.0000 'International Tables Vol C Tables 4.2.6.8 and 6.1.1.4'
Br Br -0.6763 1.2805 'International Tables Vol C Tables 4.2.6.8 and 6.1.1.4'
N N 0.0311 0.0180 'International Tables Vol C Tables 4.2.6.8 and 6.1.1.4'
O O 0.0492 0.0322 'International Tables Vol C Tables 4.2.6.8 and 6.1.1.4'

loop_
_exptl_crystal_face_index_h
_exptl_crystal_face_index_k
_exptl_crystal_face_index_l
_exptl_crystal_face_perp_dist
3 1 6 0.0311
1 13 -1 0.0113
-3 -3 -5 0.0041
4 -4 -5 0.0023
-3 4 6 0.0168
-2 -11 -2 0.0135

loop_
_geom_angle_atom_site_label_1
_geom_angle_atom_site_label_2
_geom_angle_atom_site_label_3
_geom_angle
C10 N3 C16 110.9(4)
C10 N3 C12 108.6(4)
C16 N3 C12 108.9(4)
C14 N3 C10 108.8(4)
C14 N3 C16 108.2(3)
C14 N3 C12 111.4(4)
C8 C6 C1 116.7(4)
C5 C6 C1 122.2(4)
C5 C6 C8 121.0(4)
O1 C1 C6 121.9(4)
O1 C1 C2 123.8(4)
C2 C1 C6 114.3(4)
N2 C8 C6 178.0(5)
O2 C4 C5 122.5(4)
O2 C4 C3 122.9(5)
C5 C4 C3 114.5(4)
C6 C5 C4 123.1(4)
C6 C5 C7 119.9(4)
C7 C5 C4 117.0(4)
C1 C2 Br1 114.2(3)
C3 C2 Br1 122.3(4)
C3 C2 C1 123.4(4)
C4 C3 Br2 115.0(3)
C2 C3 Br2 122.7(4)
C2 C3 C4 122.4(4)
N1 C7 C5 179.4(6)
N3 C10 H10A 108.5
N3 C10 H10B 108.5
N3 C10 C9 115.0(4)
H10A C10 H10B 107.5
C9 C10 H10A 108.5
C9 C10 H10B 108.5
N3 C16 H16A 108.5
N3 C16 H16B 108.5
H16A C16 H16B 107.5
C15 C16 N3 115.1(4)
C15 C16 H16A 108.5
C15 C16 H16B 108.5
N3 C14 H14A 108.4
N3 C14 H14B 108.4
N3 C14 C13 115.7(5)
H14A C14 H14B 107.4
C13 C14 H14A 108.4
C13 C14 H14B 108.4
N3 C12 H12A 108.5
N3 C12 H12B 108.5
H12A C12 H12B 107.5
C11 C12 N3 115.1(5)
C11 C12 H12A 108.5
C11 C12 H12B 108.5
C12 C11 H11A 109.5
C12 C11 H11B 109.5
C12 C11 H11C 109.5
H11A C11 H11B 109.5
H11A C11 H11C 109.5
H11B C11 H11C 109.5
C10 C9 H9A 109.5
C10 C9 H9B 109.5
C10 C9 H9C 109.5
H9A C9 H9B 109.5
H9A C9 H9C 109.5
H9B C9 H9C 109.5
C14 C13 H13A 109.5
C14 C13 H13B 109.5
C14 C13 H13C 109.5
H13A C13 H13B 109.5
H13A C13 H13C 109.5
H13B C13 H13C 109.5
C16 C15 H15A 109.5
C16 C15 H15B 109.5
C16 C15 H15C 109.5
H15A C15 H15B 109.5
H15A C15 H15C 109.5
H15B C15 H15C 109.5

loop_
_geom_bond_atom_site_label_1
_geom_bond_atom_site_label_2
_geom_bond_distance
Br1 C2 1.887(4)
Br2 C3 1.877(5)
O1 C1 1.241(5)
O2 C4 1.241(5)
N3 C10 1.513(6)
N3 C16 1.519(6)
N3 C14 1.510(6)
N3 C12 1.520(6)
N2 C8 1.129(6)
C6 C1 1.455(6)
C6 C8 1.434(7)
C6 C5 1.378(6)
C1 C2 1.453(6)
C4 C5 1.439(7)
C4 C3 1.466(6)
C5 C7 1.435(7)
C2 C3 1.354(6)
C7 N1 1.138(6)
C10 H10A 0.9700
C10 H10B 0.9700
C10 C9 1.515(8)
C16 H16A 0.9700
C16 H16B 0.9700
C16 C15 1.510(8)
C14 H14A 0.9700
C14 H14B 0.9700
C14 C13 1.514(8)
C12 H12A 0.9700
C12 H12B 0.9700
C12 C11 1.505(8)
C11 H11A 0.9600
C11 H11B 0.9600
C11 H11C 0.9600
C9 H9A 0.9600
C9 H9B 0.9600
C9 H9C 0.9600
C13 H13A 0.9600
C13 H13B 0.9600
C13 H13C 0.9600
C15 H15A 0.9600
C15 H15B 0.9600
C15 H15C 0.9600

loop_
_exptl_oxdiff_crystal_face_indexfrac_h
_exptl_oxdiff_crystal_face_indexfrac_k
_exptl_oxdiff_crystal_face_indexfrac_l
_exptl_oxdiff_crystal_face_x
_exptl_oxdiff_crystal_face_y
_exptl_oxdiff_crystal_face_z
2.7585 0.5452 5.8038 0.8792 0.3644 -0.3069
1.1154 12.6673 -0.7305 -0.1602 -0.0661 -0.9849
-2.8420 -2.5731 -5.4821 -0.8225 -0.3410 0.4553
3.8493 -3.8349 -4.8983 0.4768 -0.8779 0.0435
-2.9865 3.9927 5.9815 -0.2502 0.9159 -0.1306
-1.9957 -10.9683 -1.9992 -0.2256 -0.1253 0.9578
